data_1553122
loop_
_publ_author_name
'Chen, Mu-Wang'
'Ye, Zhi-Shi'
'Chen, Zhang-Pei'
'Wu, Bo'
'Zhou, Yong-Gui'

_publ_section_title
;
 Enantioselective synthesis of trifluoromethyl substituted piperidines
 with multiple stereogenic centers via hydrogenation of pyridinium
 hydrochlorides
;
_journal_issue 5
_journal_name_full 'Organic Chemistry Frontiers'
_journal_page_first 586
_journal_paper_doi 10.1039/C5QO00069F
_journal_volume 2
_journal_year 2015
_chemical_absolute_configuration ad
_chemical_formula_sum 'C19 H20 F3 N'
_chemical_formula_weight 319.36
_space_group_crystal_system monoclinic
_space_group_IT_number 4
_space_group_name_Hall 'P 2yb'
_space_group_name_H-M_alt 'P 1 21 1'
_atom_sites_solution_hydrogens geom
_audit_creation_method SHELXL-2013
_audit_update_record
;
2014-06-18 deposited with the CCDC.
2015-03-31 downloaded from the CCDC.
;
_cell_angle_alpha 90
_cell_angle_beta 114.770(2)
_cell_angle_gamma 90
_cell_formula_units_Z 8
_cell_length_a 10.4422(3)
_cell_length_b 33.2582(10)
_cell_length_c 10.4466(3)
_cell_measurement_reflns_used 4239
_cell_measurement_temperature 296(2)
_cell_measurement_theta_max 68.07
_cell_measurement_theta_min 2.66
_cell_volume 3294.20(17)
_computing_cell_refinement 'Bruker SAINT'
_computing_data_collection 'Bruker APEX2'
_computing_data_reduction 'Bruker SAINT'
_computing_molecular_graphics 'Bruker SHELXTL'
_computing_publication_material 'Bruker SHELXTL'
_computing_structure_refinement 'SHELXL-2013 (Sheldrick, 2013)'
_computing_structure_solution 'SHELXS-97 (Sheldrick, 2008)'
_diffrn_ambient_temperature 296(2)
_diffrn_measured_fraction_theta_full 0.870
_diffrn_measured_fraction_theta_max 0.924
_diffrn_measurement_device_type 'Bruker APEX-II CCD'
_diffrn_measurement_method '\f and \w scans'
_diffrn_radiation_type CuK\a
_diffrn_radiation_wavelength 1.54178
_diffrn_reflns_av_R_equivalents 0.0574
_diffrn_reflns_av_unetI/netI 0.0951
_diffrn_reflns_Laue_measured_fraction_full 0.870
_diffrn_reflns_Laue_measured_fraction_max 0.924
_diffrn_reflns_limit_h_max 12
_diffrn_reflns_limit_h_min -12
_diffrn_reflns_limit_k_max 39
_diffrn_reflns_limit_k_min -39
_diffrn_reflns_limit_l_max 12
_diffrn_reflns_limit_l_min -12
_diffrn_reflns_number 20088
_diffrn_reflns_point_group_measured_fraction_full 0.805
_diffrn_reflns_point_group_measured_fraction_max 0.855
_diffrn_reflns_theta_full 67.679
_diffrn_reflns_theta_max 64.999
_diffrn_reflns_theta_min 2.657
_exptl_absorpt_coefficient_mu 0.823
_exptl_absorpt_correction_T_max 0.7532
_exptl_absorpt_correction_T_min 0.4003
_exptl_absorpt_correction_type multi-scan
_exptl_absorpt_process_details sadabs
_exptl_crystal_colour colourless
_exptl_crystal_density_diffrn 1.288
_exptl_crystal_F_000 1344
_exptl_crystal_size_max 0.200
_exptl_crystal_size_mid 0.100
_exptl_crystal_size_min 0.020
_refine_diff_density_max 0.276
_refine_diff_density_min -0.226
_refine_diff_density_rms 0.058
_refine_ls_abs_structure_details
; 
 Flack x determined using 1677 quotients [(I+)-(I-)]/[(I+)+(I-)] 
 (Parsons and Flack (2004), Acta Cryst. A60, s61). 
;
_refine_ls_abs_structure_Flack 0.10(12)
_refine_ls_extinction_coef 0.0012(2)
_refine_ls_extinction_expression Fc^*^=kFc[1+0.001xFc^2^\l^3^/sin(2\q)]^-1/4^
_refine_ls_extinction_method SHELXL
_refine_ls_goodness_of_fit_ref 1.028
_refine_ls_hydrogen_treatment constr
_refine_ls_matrix_type full
_refine_ls_number_parameters 834
_refine_ls_number_reflns 9612
_refine_ls_number_restraints 1
_refine_ls_restrained_S_all 1.028
_refine_ls_R_factor_all 0.1075
_refine_ls_R_factor_gt 0.0715
_refine_ls_shift/su_max 0.057
_refine_ls_shift/su_mean 0.006
_refine_ls_structure_factor_coef Fsqd
_refine_ls_weighting_details 'w=1/[\s^2^(Fo^2^)+(0.1550P)^2^+0.0971P] where P=(Fo^2^+2Fc^2^)/3'
_refine_ls_weighting_scheme calc
_refine_ls_wR_factor_gt 0.2153
_refine_ls_wR_factor_ref 0.2857
_reflns_Friedel_coverage 0.816
_reflns_Friedel_fraction_full 0.737
_reflns_Friedel_fraction_max 0.784
_reflns_number_gt 4284
_reflns_number_total 9612
_reflns_threshold_expression 'I > 2\s(I)'
_cod_data_source_file c5qo00069f2.cif
_cod_data_source_block cu_dm14047_0m
_cod_original_sg_symbol_H-M 'P 21'
_cod_database_code 1553122
_shelx_space_group_comment
; 
The symmetry employed for this shelxl refinement is uniquely defined 
by the following loop, which should always be used as a source of 
symmetry information in preference to the above space-group names. 
They are only intended as comments. 
;
_shelx_estimated_absorpt_t_min 0.853
_shelx_estimated_absorpt_t_max 0.984
_shelxl_version_number 2013-4

loop_
_space_group_symop_operation_xyz
'x, y, z'
'-x, y+1/2, -z'

loop_
_atom_site_label
_atom_site_type_symbol
_atom_site_fract_x
_atom_site_fract_y
_atom_site_fract_z
_atom_site_U_iso_or_equiv
_atom_site_adp_type
_atom_site_occupancy
_atom_site_site_symmetry_order
_atom_site_calc_flag
_atom_site_refinement_flags_posn
_atom_site_refinement_flags_adp
N1 N 0.5983(4) 0.71627(11) 0.4466(3) 0.0676(10) Uani 1 1 d . .
H1A H 0.6540 0.7313 0.5138 0.081 Uiso 1 1 calc R U
N2 N 0.0978(4) 0.71604(11) 0.9466(3) 0.0699(11) Uani 1 1 d . .
H2A H 0.1536 0.7311 1.0138 0.084 Uiso 1 1 calc R U
N3 N 0.0532(3) 0.51985(11) 0.4017(3) 0.0668(10) Uani 1 1 d . .
H3A H -0.0141 0.5049 0.3456 0.080 Uiso 1 1 calc R U
N4 N 0.5530(3) 0.51991(11) 0.9014(3) 0.0666(10) Uani 1 1 d . .
H4A H 0.4857 0.5051 0.8446 0.080 Uiso 1 1 calc R U
F1 F 0.8087(3) 0.72278(10) 0.2261(4) 0.1276(12) Uani 1 1 d . .
F2 F 0.7961(3) 0.65968(10) 0.2062(3) 0.1146(11) Uani 1 1 d . .
F3 F 0.8436(3) 0.68704(15) 0.4029(3) 0.1242(15) Uani 1 1 d . .
F4 F 0.2964(3) 0.65972(10) 0.7067(3) 0.1133(11) Uani 1 1 d . .
F5 F 0.3083(3) 0.72275(10) 0.7258(4) 0.1267(12) Uani 1 1 d . .
F6 F 0.3435(3) 0.68707(15) 0.9029(3) 0.1233(15) Uani 1 1 d . .
F7 F 0.2936(4) 0.57627(10) 0.2038(3) 0.1129(11) Uani 1 1 d . .
F8 F 0.0980(4) 0.54890(14) 0.1568(3) 0.1284(16) Uani 1 1 d . .
F9 F 0.2731(4) 0.51303(10) 0.1912(3) 0.1229(12) Uani 1 1 d . .
F10 F 0.7939(4) 0.57615(10) 0.7043(3) 0.1141(11) Uani 1 1 d . .
F11 F 0.5982(4) 0.54906(14) 0.6567(3) 0.1280(16) Uani 1 1 d . .
F12 F 0.7726(4) 0.51307(10) 0.6909(3) 0.1223(12) Uani 1 1 d . .
C1 C 0.5786(6) 0.67304(17) 0.6264(5) 0.0940(17) Uani 1 1 d . .
H1C H 0.6795 0.6740 0.6755 0.141 Uiso 1 1 calc R U
H1D H 0.5453 0.6474 0.6419 0.141 Uiso 1 1 calc R U
H1E H 0.5382 0.6940 0.6611 0.141 Uiso 1 1 calc R U
C2 C 0.5360(4) 0.67900(14) 0.4708(4) 0.0703(13) Uani 1 1 d . .
H2 H 0.4330 0.6811 0.4232 0.084 Uiso 1 1 calc R U
C3 C 0.5837(5) 0.64396(14) 0.4073(4) 0.0733(14) Uani 1 1 d . .
H3C H 0.6846 0.6403 0.4594 0.088 Uiso 1 1 calc R U
H3D H 0.5375 0.6196 0.4166 0.088 Uiso 1 1 calc R U
C4 C 0.5506(5) 0.65062(13) 0.2550(4) 0.0724(14) Uani 1 1 d . .
H4C H 0.4492 0.6497 0.2005 0.087 Uiso 1 1 calc R U
H4D H 0.5920 0.6291 0.2222 0.087 Uiso 1 1 calc R U
C5 C 0.6068(4) 0.69137(13) 0.2292(4) 0.0602(11) Uani 1 1 d . .
H5 H 0.5604 0.6961 0.1273 0.072 Uiso 1 1 calc R U
C6 C 0.5567(4) 0.72530(12) 0.2979(4) 0.0614(12) Uani 1 1 d . .
H6 H 0.4534 0.7245 0.2532 0.074 Uiso 1 1 calc R U
C7 C 0.7622(4) 0.69045(14) 0.2674(4) 0.0706(13) Uani 1 1 d . .
C8 C 0.5979(4) 0.76736(12) 0.2748(4) 0.0589(11) Uani 1 1 d . .
C9 C 0.5499(5) 0.78201(14) 0.1408(4) 0.0784(16) Uani 1 1 d . .
H9 H 0.4917 0.7660 0.0661 0.094 Uiso 1 1 calc R U
C10 C 0.5856(5) 0.82008(14) 0.1130(4) 0.0766(16) Uani 1 1 d . .
H10 H 0.5502 0.8290 0.0201 0.092 Uiso 1 1 calc R U
C11 C 0.6724(4) 0.84526(13) 0.2196(3) 0.0572(11) Uani 1 1 d . .
C12 C 0.7159(5) 0.83056(14) 0.3552(4) 0.0698(14) Uani 1 1 d . .
H12 H 0.7709 0.8469 0.4306 0.084 Uiso 1 1 calc R U
C13 C 0.6802(5) 0.79207(13) 0.3832(4) 0.0671(13) Uani 1 1 d . .
H13 H 0.7125 0.7832 0.4759 0.081 Uiso 1 1 calc R U
C14 C 0.7162(4) 0.88565(12) 0.1900(4) 0.0588(11) Uani 1 1 d . .
C15 C 0.6880(6) 0.89703(17) 0.0543(5) 0.091(2) Uani 1 1 d . .
H15 H 0.6375 0.8798 -0.0199 0.109 Uiso 1 1 calc R U
C16 C 0.7333(8) 0.9337(2) 0.0264(6) 0.111(2) Uani 1 1 d . .
H16 H 0.7130 0.9407 -0.0663 0.133 Uiso 1 1 calc R U
C17 C 0.8069(6) 0.95955(16) 0.1319(5) 0.0932(17) Uani 1 1 d . .
H17 H 0.8352 0.9844 0.1121 0.112 Uiso 1 1 calc R U
C18 C 0.8385(7) 0.94860(16) 0.2665(5) 0.103(2) Uani 1 1 d . .
H18 H 0.8908 0.9658 0.3401 0.124 Uiso 1 1 calc R U
C19 C 0.7930(6) 0.91171(15) 0.2956(5) 0.0913(19) Uani 1 1 d . .
H19 H 0.8154 0.9047 0.3887 0.110 Uiso 1 1 calc R U
C20 C 0.0789(6) 0.67289(17) 1.1261(5) 0.0925(16) Uani 1 1 d . .
H20A H 0.1794 0.6756 1.1755 0.139 Uiso 1 1 calc R U
H20B H 0.0513 0.6465 1.1424 0.139 Uiso 1 1 calc R U
H20C H 0.0336 0.6928 1.1596 0.139 Uiso 1 1 calc R U
C21 C 0.0358(4) 0.67877(15) 0.9705(4) 0.0741(13) Uani 1 1 d . .
H21 H -0.0672 0.6808 0.9230 0.089 Uiso 1 1 calc R U
C22 C 0.0839(5) 0.64373(14) 0.9069(4) 0.0759(14) Uani 1 1 d . .
H22A H 0.1848 0.6401 0.9593 0.091 Uiso 1 1 calc R U
H22B H 0.0376 0.6193 0.9160 0.091 Uiso 1 1 calc R U
C23 C 0.0511(5) 0.65055(14) 0.7548(4) 0.0739(14) Uani 1 1 d . .
H23A H -0.0502 0.6495 0.7002 0.089 Uiso 1 1 calc R U
H23B H 0.0929 0.6291 0.7221 0.089 Uiso 1 1 calc R U
C24 C 0.1065(4) 0.69129(14) 0.7288(4) 0.0641(12) Uani 1 1 d . .
H24 H 0.0603 0.6961 0.6269 0.077 Uiso 1 1 calc R U
C25 C 0.0560(4) 0.72503(12) 0.7987(4) 0.0612(12) Uani 1 1 d . .
H25 H -0.0473 0.7243 0.7540 0.073 Uiso 1 1 calc R U
C26 C 0.2618(4) 0.69042(14) 0.7679(4) 0.0712(13) Uani 1 1 d . .
C27 C 0.0979(4) 0.76709(13) 0.7745(4) 0.0584(11) Uani 1 1 d . .
C28 C 0.0498(6) 0.78190(14) 0.6406(4) 0.0798(16) Uani 1 1 d . .
H28 H -0.0087 0.7659 0.5658 0.096 Uiso 1 1 calc R U
C29 C 0.0852(6) 0.81990(14) 0.6127(4) 0.0799(17) Uani 1 1 d . .
H29 H 0.0501 0.8289 0.5199 0.096 Uiso 1 1 calc R U
C30 C 0.1719(4) 0.84492(13) 0.7200(3) 0.0566(10) Uani 1 1 d . .
C31 C 0.2154(5) 0.83028(14) 0.8559(4) 0.0702(14) Uani 1 1 d . .
H31 H 0.2703 0.8466 0.9312 0.084 Uiso 1 1 calc R U
C32 C 0.1798(5) 0.79180(14) 0.8836(4) 0.0691(13) Uani 1 1 d . .
H32 H 0.2115 0.7829 0.9762 0.083 Uiso 1 1 calc R U
C33 C 0.2153(4) 0.88509(12) 0.6888(4) 0.0608(11) Uani 1 1 d . .
C34 C 0.1873(6) 0.89715(17) 0.5554(5) 0.0945(19) Uani 1 1 d . .
H34 H 0.1351 0.8802 0.4809 0.113 Uiso 1 1 calc R U
C35 C 0.2332(7) 0.9335(2) 0.5257(6) 0.109(2) Uani 1 1 d . .
H35 H 0.2138 0.9403 0.4331 0.131 Uiso 1 1 calc R U
C36 C 0.3064(5) 0.95939(16) 0.6319(5) 0.0912(16) Uani 1 1 d . .
H36 H 0.3343 0.9844 0.6125 0.109 Uiso 1 1 calc R U
C37 C 0.3383(7) 0.94825(17) 0.7667(6) 0.108(2) Uani 1 1 d . .
H37 H 0.3908 0.9654 0.8404 0.130 Uiso 1 1 calc R U
C38 C 0.2928(7) 0.91131(16) 0.7959(5) 0.094(2) Uani 1 1 d . .
H38 H 0.3152 0.9042 0.8890 0.113 Uiso 1 1 calc R U
C39 C -0.1263(5) 0.56257(16) 0.4220(5) 0.0902(17) Uani 1 1 d . .
H39A H -0.1768 0.5589 0.3221 0.135 Uiso 1 1 calc R U
H39B H -0.1427 0.5892 0.4471 0.135 Uiso 1 1 calc R U
H39C H -0.1585 0.5433 0.4703 0.135 Uiso 1 1 calc R U
C40 C 0.0294(5) 0.55673(14) 0.4640(4) 0.0700(13) Uani 1 1 d . .
H40 H 0.0773 0.5545 0.5669 0.084 Uiso 1 1 calc R U
C41 C 0.0943(5) 0.59181(14) 0.4168(4) 0.0740(14) Uani 1 1 d . .
H41A H 0.0419 0.5958 0.3161 0.089 Uiso 1 1 calc R U
H41B H 0.0860 0.6162 0.4638 0.089 Uiso 1 1 calc R U
C42 C 0.2446(5) 0.58487(14) 0.4486(4) 0.0750(14) Uani 1 1 d . .
H42A H 0.2994 0.5861 0.5499 0.090 Uiso 1 1 calc R U
H42B H 0.2772 0.6063 0.4066 0.090 Uiso 1 1 calc R U
C43 C 0.2718(4) 0.54426(13) 0.3944(4) 0.0632(12) Uani 1 1 d . .
H43 H 0.3737 0.5395 0.4420 0.076 Uiso 1 1 calc R U
C44 C 0.2013(4) 0.51081(12) 0.4435(3) 0.0592(12) Uani 1 1 d . .
H44 H 0.2457 0.5115 0.5468 0.071 Uiso 1 1 calc R U
C45 C 0.2348(5) 0.54513(14) 0.2385(4) 0.0712(13) Uani 1 1 d . .
C46 C 0.2254(4) 0.46865(12) 0.4014(3) 0.0587(11) Uani 1 1 d . .
C47 C 0.1159(4) 0.44386(14) 0.3194(4) 0.0688(13) Uani 1 1 d . .
H47 H 0.0232 0.4528 0.2873 0.083 Uiso 1 1 calc R U
C48 C 0.1445(4) 0.40516(14) 0.2845(4) 0.0687(13) Uani 1 1 d . .
H48 H 0.0695 0.3887 0.2298 0.082 Uiso 1 1 calc R U
C49 C 0.2802(4) 0.39072(12) 0.3284(3) 0.0567(11) Uani 1 1 d . .
C50 C 0.3877(5) 0.41608(14) 0.4139(5) 0.0804(16) Uani 1 1 d . .
H50 H 0.4808 0.4075 0.4469 0.097 Uiso 1 1 calc R U
C51 C 0.3596(5) 0.45372(15) 0.4507(5) 0.0815(16) Uani 1 1 d . .
H51 H 0.4341 0.4695 0.5110 0.098 Uiso 1 1 calc R U
C52 C 0.3101(4) 0.35071(12) 0.2842(4) 0.0591(11) Uani 1 1 d . .
C53 C 0.2038(5) 0.32437(15) 0.2095(6) 0.0921(19) Uani 1 1 d . .
H53 H 0.1111 0.3311 0.1905 0.111 Uiso 1 1 calc R U
C54 C 0.2324(6) 0.28752(17) 0.1615(7) 0.109(2) Uani 1 1 d . .
H54 H 0.1584 0.2707 0.1071 0.131 Uiso 1 1 calc R U
C55 C 0.3682(6) 0.27622(17) 0.1941(5) 0.0937(18) Uani 1 1 d . .
H55 H 0.3877 0.2513 0.1662 0.112 Uiso 1 1 calc R U
C56 C 0.4747(7) 0.3020(2) 0.2681(7) 0.111(2) Uani 1 1 d . .
H56 H 0.5676 0.2950 0.2890 0.133 Uiso 1 1 calc R U
C57 C 0.4451(5) 0.33851(19) 0.3120(5) 0.0949(19) Uani 1 1 d . .
H57 H 0.5196 0.3556 0.3626 0.114 Uiso 1 1 calc R U
C58 C 0.3739(5) 0.56272(17) 0.9221(5) 0.0908(17) Uani 1 1 d . .
H58A H 0.3236 0.5594 0.8219 0.136 Uiso 1 1 calc R U
H58B H 0.3583 0.5893 0.9481 0.136 Uiso 1 1 calc R U
H58C H 0.3408 0.5433 0.9693 0.136 Uiso 1 1 calc R U
C59 C 0.5292(5) 0.55650(14) 0.9642(4) 0.0698(13) Uani 1 1 d . .
H59 H 0.5772 0.5542 1.0671 0.084 Uiso 1 1 calc R U
C60 C 0.5934(5) 0.59180(13) 0.9161(4) 0.0730(14) Uani 1 1 d . .
H60A H 0.5414 0.5955 0.8153 0.088 Uiso 1 1 calc R U
H60B H 0.5843 0.6162 0.9623 0.088 Uiso 1 1 calc R U
C61 C 0.7449(5) 0.58499(14) 0.9492(4) 0.0727(14) Uani 1 1 d . .
H61A H 0.7992 0.5863 1.0506 0.087 Uiso 1 1 calc R U
H61B H 0.7777 0.6064 0.9073 0.087 Uiso 1 1 calc R U
C62 C 0.7723(4) 0.54434(13) 0.8953(4) 0.0639(12) Uani 1 1 d . .
H62 H 0.8741 0.5395 0.9429 0.077 Uiso 1 1 calc R U
C63 C 0.7006(4) 0.51071(12) 0.9433(3) 0.0595(12) Uani 1 1 d . .
H63 H 0.7446 0.5113 1.0466 0.071 Uiso 1 1 calc R U
C64 C 0.7346(5) 0.54516(15) 0.7393(4) 0.0729(13) Uani 1 1 d . .
C65 C 0.7252(4) 0.46875(12) 0.9015(3) 0.0579(11) Uani 1 1 d . .
C66 C 0.6159(4) 0.44374(14) 0.8198(4) 0.0671(13) Uani 1 1 d . .
H66 H 0.5230 0.4525 0.7883 0.081 Uiso 1 1 calc R U
C67 C 0.6450(4) 0.40520(14) 0.7846(4) 0.0687(13) Uani 1 1 d . .
H67 H 0.5699 0.3888 0.7296 0.082 Uiso 1 1 calc R U
C68 C 0.7801(4) 0.39048(12) 0.8279(3) 0.0564(10) Uani 1 1 d . .
C69 C 0.8879(5) 0.41611(14) 0.9139(5) 0.0775(15) Uani 1 1 d . .
H69 H 0.9810 0.4076 0.9471 0.093 Uiso 1 1 calc R U
C70 C 0.8595(5) 0.45364(15) 0.9505(5) 0.0788(16) Uani 1 1 d . .
H70 H 0.9341 0.4694 1.0107 0.095 Uiso 1 1 calc R U
C71 C 0.8101(4) 0.35063(12) 0.7845(3) 0.0575(11) Uani 1 1 d . .
C72 C 0.7038(5) 0.32430(14) 0.7087(6) 0.0907(18) Uani 1 1 d . .
H72 H 0.6109 0.3311 0.6886 0.109 Uiso 1 1 calc R U
C73 C 0.7326(6) 0.28749(17) 0.6612(7) 0.106(2) Uani 1 1 d . .
H73 H 0.6586 0.2707 0.6066 0.127 Uiso 1 1 calc R U
C74 C 0.8680(5) 0.27616(16) 0.6942(5) 0.0924(17) Uani 1 1 d . .
H74 H 0.8874 0.2511 0.6671 0.111 Uiso 1 1 calc R U
C75 C 0.9751(6) 0.3021(2) 0.7680(6) 0.108(2) Uani 1 1 d . .
H75 H 1.0679 0.2953 0.7877 0.130 Uiso 1 1 calc R U
C76 C 0.9451(5) 0.33846(18) 0.8130(5) 0.0923(18) Uani 1 1 d . .
H76 H 1.0196 0.3555 0.8648 0.111 Uiso 1 1 calc R U

loop_
_atom_site_aniso_label
_atom_site_aniso_U_11
_atom_site_aniso_U_22
_atom_site_aniso_U_33
_atom_site_aniso_U_23
_atom_site_aniso_U_13
_atom_site_aniso_U_12
N1 0.0651(17) 0.0684(19) 0.0707(15) -0.0127(15) 0.0298(12) -0.0080(16)
N2 0.0732(19) 0.073(2) 0.0643(14) -0.0081(15) 0.0299(12) -0.0049(18)
N3 0.0636(16) 0.0688(19) 0.0695(15) -0.0041(15) 0.0294(11) -0.0099(16)
N4 0.0613(16) 0.0661(19) 0.0735(15) -0.0057(15) 0.0294(11) -0.0036(16)
F1 0.0938(15) 0.094(2) 0.229(2) 0.009(2) 0.1016(12) -0.0041(16)
F2 0.0957(17) 0.103(2) 0.162(2) -0.0463(16) 0.0712(12) -0.0033(16)
F3 0.0502(14) 0.206(4) 0.0964(18) -0.019(2) 0.0113(13) -0.002(2)
F4 0.0939(16) 0.105(2) 0.1602(19) -0.0444(16) 0.0721(12) -0.0019(16)
F5 0.0989(14) 0.096(2) 0.224(2) 0.0132(19) 0.1057(12) -0.0031(16)
F6 0.0499(14) 0.206(4) 0.0927(18) -0.020(2) 0.0093(13) -0.001(2)
F7 0.156(2) 0.101(2) 0.1016(14) -0.0005(15) 0.0734(12) -0.0401(18)
F8 0.086(2) 0.227(4) 0.0507(11) -0.0010(19) 0.0073(12) -0.014(2)
F9 0.217(3) 0.089(2) 0.0964(12) -0.0025(13) 0.0986(11) 0.007(2)
F10 0.155(2) 0.104(2) 0.1040(14) -0.0010(15) 0.0746(12) -0.0404(18)
F11 0.087(2) 0.225(4) 0.0514(11) 0.0000(19) 0.0084(12) -0.017(2)
F12 0.212(3) 0.091(2) 0.0950(12) -0.0044(14) 0.0951(11) 0.008(2)
C1 0.114(3) 0.088(3) 0.103(2) 0.000(2) 0.0680(17) -0.001(3)
C2 0.0468(16) 0.081(3) 0.086(2) -0.010(2) 0.0314(13) -0.0072(19)
C3 0.058(2) 0.070(2) 0.090(2) -0.009(2) 0.0284(17) -0.009(2)
C4 0.054(2) 0.072(3) 0.078(2) -0.0228(19) 0.0157(17) -0.0177(19)
C5 0.0429(17) 0.070(2) 0.0542(16) -0.0181(16) 0.0072(13) -0.0120(17)
C6 0.0384(17) 0.075(2) 0.0565(17) -0.0094(17) 0.0059(14) 0.0034(17)
C7 0.0491(18) 0.080(3) 0.077(2) -0.0238(19) 0.0205(15) -0.0072(19)
C8 0.0423(17) 0.065(2) 0.0578(17) -0.0051(16) 0.0093(14) 0.0068(16)
C9 0.074(3) 0.077(3) 0.0541(19) -0.011(2) -0.0024(19) -0.002(2)
C10 0.083(3) 0.078(3) 0.0475(17) -0.0017(19) 0.0062(18) 0.004(2)
C11 0.0461(17) 0.069(2) 0.0474(14) -0.0056(15) 0.0103(12) 0.0130(16)
C12 0.074(3) 0.077(3) 0.0436(15) -0.0112(17) 0.0096(15) -0.008(2)
C13 0.070(2) 0.075(2) 0.0443(15) -0.0051(16) 0.0115(15) -0.002(2)
C14 0.0545(18) 0.064(2) 0.0544(15) -0.0024(15) 0.0191(12) 0.0175(16)
C15 0.098(4) 0.096(3) 0.058(2) 0.002(2) 0.011(2) -0.011(3)
C16 0.123(5) 0.111(4) 0.082(3) 0.018(3) 0.027(3) -0.005(4)
C17 0.111(3) 0.079(3) 0.101(3) 0.011(2) 0.056(2) 0.021(3)
C18 0.143(5) 0.071(3) 0.093(3) -0.020(2) 0.047(3) -0.009(3)
C19 0.132(4) 0.072(3) 0.065(2) -0.011(2) 0.037(2) -0.008(3)
C20 0.106(3) 0.092(3) 0.102(2) 0.007(2) 0.0656(17) -0.002(3)
C21 0.0583(19) 0.083(3) 0.086(2) 0.001(2) 0.0355(14) -0.004(2)
C22 0.071(2) 0.069(3) 0.089(2) -0.007(2) 0.0344(17) -0.009(2)
C23 0.061(2) 0.075(3) 0.078(2) -0.017(2) 0.0213(17) -0.016(2)
C24 0.0484(18) 0.077(2) 0.0537(17) -0.0144(17) 0.0087(14) -0.0064(18)
C25 0.0429(17) 0.073(2) 0.0602(17) -0.0052(17) 0.0145(13) 0.0018(17)
C26 0.0567(19) 0.077(3) 0.082(2) -0.015(2) 0.0304(15) -0.003(2)
C27 0.0408(16) 0.070(2) 0.0540(16) -0.0006(16) 0.0092(13) 0.0067(16)
C28 0.085(3) 0.073(3) 0.0520(19) -0.007(2) 0.000(2) 0.003(2)
C29 0.088(3) 0.080(3) 0.0459(17) 0.0008(19) 0.0034(19) 0.007(3)
C30 0.0460(16) 0.071(2) 0.0508(14) 0.0045(15) 0.0181(11) 0.0157(16)
C31 0.071(2) 0.082(3) 0.0482(16) -0.0029(18) 0.0155(15) -0.001(2)
C32 0.071(2) 0.081(3) 0.0463(15) 0.0020(17) 0.0165(14) 0.001(2)
C33 0.0553(17) 0.071(2) 0.0584(15) 0.0015(16) 0.0260(12) 0.0203(16)
C34 0.100(4) 0.106(4) 0.064(2) 0.020(2) 0.021(2) -0.012(3)
C35 0.114(4) 0.121(4) 0.082(3) 0.028(3) 0.031(2) -0.009(4)
C36 0.107(3) 0.075(3) 0.110(3) 0.018(2) 0.0634(19) 0.016(3)
C37 0.156(5) 0.075(3) 0.092(3) -0.010(3) 0.051(3) 0.002(3)
C38 0.138(4) 0.074(3) 0.069(2) 0.001(2) 0.042(2) -0.002(3)
C39 0.087(3) 0.089(3) 0.108(3) -0.007(2) 0.0547(18) -0.004(3)
C40 0.071(2) 0.087(3) 0.0546(15) -0.0071(18) 0.0289(13) -0.009(2)
C41 0.086(3) 0.071(3) 0.0672(18) -0.0097(18) 0.0343(16) -0.016(2)
C42 0.072(2) 0.076(3) 0.066(2) -0.0136(19) 0.0176(17) -0.021(2)
C43 0.053(2) 0.073(2) 0.0525(16) -0.0086(17) 0.0109(14) -0.0156(18)
C44 0.0547(19) 0.071(2) 0.0416(14) 0.0020(15) 0.0100(13) -0.0065(17)
C45 0.079(2) 0.078(3) 0.0584(16) -0.0008(18) 0.0304(14) -0.016(2)
C46 0.0537(19) 0.067(2) 0.0430(14) 0.0095(15) 0.0083(13) -0.0040(17)
C47 0.0435(19) 0.074(3) 0.072(2) -0.003(2) 0.0073(16) -0.0026(18)
C48 0.0422(18) 0.077(3) 0.071(2) -0.005(2) 0.0080(16) -0.0086(18)
C49 0.0478(17) 0.066(2) 0.0459(14) 0.0146(15) 0.0096(12) -0.0016(16)
C50 0.045(2) 0.074(3) 0.098(3) 0.008(2) 0.006(2) 0.001(2)
C51 0.054(2) 0.073(3) 0.083(3) -0.004(2) -0.006(2) -0.006(2)
C52 0.0533(18) 0.065(2) 0.0540(15) 0.0192(15) 0.0176(13) 0.0015(17)
C53 0.065(3) 0.074(3) 0.132(4) -0.010(3) 0.036(2) -0.008(2)
C54 0.101(3) 0.073(3) 0.160(4) -0.014(3) 0.062(3) -0.022(3)
C55 0.106(3) 0.079(3) 0.105(3) 0.020(3) 0.053(2) 0.016(3)
C56 0.076(3) 0.114(5) 0.123(4) -0.009(4) 0.024(3) 0.015(3)
C57 0.055(3) 0.106(4) 0.105(3) -0.012(3) 0.016(2) 0.011(3)
C58 0.089(3) 0.091(3) 0.107(3) -0.005(3) 0.0548(18) 0.005(3)
C59 0.076(2) 0.080(3) 0.0554(15) -0.0052(18) 0.0301(13) 0.000(2)
C60 0.084(3) 0.067(2) 0.0660(18) -0.0130(18) 0.0291(16) -0.011(2)
C61 0.067(2) 0.079(3) 0.0593(18) -0.0160(19) 0.0143(16) -0.021(2)
C62 0.052(2) 0.077(2) 0.0490(15) -0.0107(17) 0.0081(14) -0.0157(18)
C63 0.055(2) 0.070(2) 0.0417(14) 0.0004(15) 0.0084(13) -0.0043(18)
C64 0.077(2) 0.083(3) 0.0615(16) -0.0045(19) 0.0321(14) -0.021(2)
C65 0.0489(18) 0.066(2) 0.0462(14) 0.0057(15) 0.0080(13) 0.0006(17)
C66 0.0409(18) 0.080(3) 0.068(2) -0.003(2) 0.0108(15) -0.0015(18)
C67 0.0438(18) 0.080(3) 0.073(2) -0.011(2) 0.0152(15) -0.0065(19)
C68 0.0457(16) 0.067(2) 0.0506(15) 0.0137(15) 0.0139(12) 0.0008(16)
C69 0.042(2) 0.076(3) 0.089(3) 0.007(2) 0.002(2) 0.002(2)
C70 0.047(2) 0.070(2) 0.088(3) -0.003(2) -0.003(2) -0.004(2)
C71 0.0508(17) 0.066(2) 0.0525(14) 0.0171(15) 0.0185(12) 0.0010(17)
C72 0.060(2) 0.071(3) 0.133(4) -0.013(3) 0.032(2) -0.007(2)
C73 0.094(3) 0.074(3) 0.153(4) -0.016(3) 0.055(3) -0.018(3)
C74 0.107(3) 0.075(3) 0.110(3) 0.019(2) 0.060(2) 0.018(3)
C75 0.073(3) 0.116(4) 0.122(4) -0.014(3) 0.027(3) 0.018(3)
C76 0.053(2) 0.112(4) 0.100(3) -0.018(3) 0.021(2) 0.012(3)

loop_
_atom_type_symbol
_atom_type_description
_atom_type_scat_dispersion_real
_atom_type_scat_dispersion_imag
_atom_type_scat_source
C C 0.0181 0.0091 'International Tables Vol C Tables 4.2.6.8 and 6.1.1.4'
H H 0.0000 0.0000 'International Tables Vol C Tables 4.2.6.8 and 6.1.1.4'
N N 0.0311 0.0180 'International Tables Vol C Tables 4.2.6.8 and 6.1.1.4'
F F 0.0727 0.0534 'International Tables Vol C Tables 4.2.6.8 and 6.1.1.4'

loop_
_geom_angle_atom_site_label_1
_geom_angle_atom_site_label_2
_geom_angle_atom_site_label_3
_geom_angle
C6 N1 C2 113.7(3)
C6 N1 H1A 123.2
C2 N1 H1A 123.2
C25 N2 C21 113.5(3)
C25 N2 H2A 123.3
C21 N2 H2A 123.3
C44 N3 C40 113.5(3)
C44 N3 H3A 123.2
C40 N3 H3A 123.2
C63 N4 C59 113.7(3)
C63 N4 H4A 123.1
C59 N4 H4A 123.1
C2 C1 H1C 109.5
C2 C1 H1D 109.5
H1C C1 H1D 109.5
C2 C1 H1E 109.5
H1C C1 H1E 109.5
H1D C1 H1E 109.5
N1 C2 C1 110.1(4)
N1 C2 C3 108.7(4)
C1 C2 C3 111.5(4)
N1 C2 H2 108.8
C1 C2 H2 108.8
C3 C2 H2 108.8
C4 C3 C2 112.2(4)
C4 C3 H3C 109.2
C2 C3 H3C 109.2
C4 C3 H3D 109.2
C2 C3 H3D 109.2
H3C C3 H3D 107.9
C3 C4 C5 112.3(3)
C3 C4 H4C 109.1
C5 C4 H4C 109.1
C3 C4 H4D 109.1
C5 C4 H4D 109.1
H4C C4 H4D 107.9
C7 C5 C6 115.6(3)
C7 C5 C4 112.5(4)
C6 C5 C4 109.5(4)
C7 C5 H5 106.2
C6 C5 H5 106.2
C4 C5 H5 106.2
N1 C6 C8 112.5(3)
N1 C6 C5 109.7(3)
C8 C6 C5 115.3(4)
N1 C6 H6 106.2
C8 C6 H6 106.2
C5 C6 H6 106.2
F3 C7 F1 105.1(4)
F3 C7 F2 105.6(4)
F1 C7 F2 105.1(4)
F3 C7 C5 115.3(4)
F1 C7 C5 113.6(4)
F2 C7 C5 111.3(3)
C9 C8 C13 117.9(4)
C9 C8 C6 119.2(3)
C13 C8 C6 123.0(3)
C8 C9 C10 121.8(4)
C8 C9 H9 119.1
C10 C9 H9 119.1
C9 C10 C11 121.8(4)
C9 C10 H10 119.1
C11 C10 H10 119.1
C12 C11 C10 115.7(4)
C12 C11 C14 122.2(3)
C10 C11 C14 122.1(3)
C11 C12 C13 122.4(3)
C11 C12 H12 118.8
C13 C12 H12 118.8
C8 C13 C12 120.4(4)
C8 C13 H13 119.8
C12 C13 H13 119.8
C19 C14 C15 117.2(4)
C19 C14 C11 122.0(4)
C15 C14 C11 120.6(4)
C14 C15 C16 121.1(5)
C14 C15 H15 119.5
C16 C15 H15 119.5
C17 C16 C15 121.1(5)
C17 C16 H16 119.5
C15 C16 H16 119.5
C18 C17 C16 118.8(6)
C18 C17 H17 120.6
C16 C17 H17 120.6
C17 C18 C19 120.4(5)
C17 C18 H18 119.8
C19 C18 H18 119.8
C14 C19 C18 121.3(4)
C14 C19 H19 119.3
C18 C19 H19 119.3
C21 C20 H20A 109.5
C21 C20 H20B 109.5
H20A C20 H20B 109.5
C21 C20 H20C 109.5
H20A C20 H20C 109.5
H20B C20 H20C 109.5
N2 C21 C20 109.8(4)
N2 C21 C22 108.7(4)
C20 C21 C22 111.5(4)
N2 C21 H21 108.9
C20 C21 H21 108.9
C22 C21 H21 108.9
C23 C22 C21 112.1(4)
C23 C22 H22A 109.2
C21 C22 H22A 109.2
C23 C22 H22B 109.2
C21 C22 H22B 109.2
H22A C22 H22B 107.9
C22 C23 C24 112.6(3)
C22 C23 H23A 109.1
C24 C23 H23A 109.1
C22 C23 H23B 109.1
C24 C23 H23B 109.1
H23A C23 H23B 107.8
C26 C24 C23 112.2(4)
C26 C24 C25 115.5(3)
C23 C24 C25 109.1(4)
C26 C24 H24 106.5
C23 C24 H24 106.5
C25 C24 H24 106.5
N2 C25 C27 112.8(3)
N2 C25 C24 110.1(3)
C27 C25 C24 114.2(4)
N2 C25 H25 106.4
C27 C25 H25 106.4
C24 C25 H25 106.4
F6 C26 F5 105.2(4)
F6 C26 F4 105.4(4)
F5 C26 F4 104.6(4)
F6 C26 C24 115.9(4)
F5 C26 C24 113.5(4)
F4 C26 C24 111.4(4)
C28 C27 C32 117.9(4)
C28 C27 C25 119.7(3)
C32 C27 C25 122.4(3)
C27 C28 C29 122.0(4)
C27 C28 H28 119.0
C29 C28 H28 119.0
C28 C29 C30 121.4(4)
C28 C29 H29 119.3
C30 C29 H29 119.3
C29 C30 C31 116.2(4)
C29 C30 C33 121.2(3)
C31 C30 C33 122.7(3)
C30 C31 C32 122.2(4)
C30 C31 H31 118.9
C32 C31 H31 118.9
C27 C32 C31 120.2(4)
C27 C32 H32 119.9
C31 C32 H32 119.9
C34 C33 C38 116.4(5)
C34 C33 C30 122.3(4)
C38 C33 C30 121.2(4)
C33 C34 C35 122.8(5)
C33 C34 H34 118.6
C35 C34 H34 118.6
C36 C35 C34 120.0(5)
C36 C35 H35 120.0
C34 C35 H35 120.0
C37 C36 C35 119.0(5)
C37 C36 H36 120.5
C35 C36 H36 120.5
C36 C37 C38 120.6(5)
C36 C37 H37 119.7
C38 C37 H37 119.7
C33 C38 C37 121.1(4)
C33 C38 H38 119.5
C37 C38 H38 119.5
C40 C39 H39A 109.5
C40 C39 H39B 109.5
H39A C39 H39B 109.5
C40 C39 H39C 109.5
H39A C39 H39C 109.5
H39B C39 H39C 109.5
N3 C40 C39 110.1(4)
N3 C40 C41 108.5(4)
C39 C40 C41 112.1(4)
N3 C40 H40 108.7
C39 C40 H40 108.7
C41 C40 H40 108.7
C42 C41 C40 112.3(4)
C42 C41 H41A 109.1
C40 C41 H41A 109.1
C42 C41 H41B 109.1
C40 C41 H41B 109.1
H41A C41 H41B 107.9
C41 C42 C43 113.4(4)
C41 C42 H42A 108.9
C43 C42 H42A 108.9
C41 C42 H42B 108.9
C43 C42 H42B 108.9
H42A C42 H42B 107.7
C45 C43 C44 115.6(3)
C45 C43 C42 112.2(4)
C44 C43 C42 108.9(4)
C45 C43 H43 106.5
C44 C43 H43 106.5
C42 C43 H43 106.5
N3 C44 C46 112.9(3)
N3 C44 C43 110.4(3)
C46 C44 C43 114.2(4)
N3 C44 H44 106.2
C46 C44 H44 106.2
C43 C44 H44 106.2
F9 C45 F8 104.5(4)
F9 C45 F7 106.5(4)
F8 C45 F7 104.3(4)
F9 C45 C43 114.3(4)
F8 C45 C43 114.6(4)
F7 C45 C43 111.8(3)
C51 C46 C47 118.0(4)
C51 C46 C44 119.5(3)
C47 C46 C44 122.4(4)
C46 C47 C48 119.9(4)
C46 C47 H47 120.1
C48 C47 H47 120.1
C49 C48 C47 122.2(4)
C49 C48 H48 118.9
C47 C48 H48 118.9
C48 C49 C50 116.3(4)
C48 C49 C52 121.9(3)
C50 C49 C52 121.7(4)
C51 C50 C49 121.5(4)
C51 C50 H50 119.3
C49 C50 H50 119.3
C46 C51 C50 122.0(4)
C46 C51 H51 119.0
C50 C51 H51 119.0
C53 C52 C57 116.4(4)
C53 C52 C49 121.6(4)
C57 C52 C49 122.0(4)
C52 C53 C54 121.2(5)
C52 C53 H53 119.4
C54 C53 H53 119.4
C55 C54 C53 120.4(5)
C55 C54 H54 119.8
C53 C54 H54 119.8
C56 C55 C54 119.0(6)
C56 C55 H55 120.5
C54 C55 H55 120.5
C55 C56 C57 120.0(6)
C55 C56 H56 120.0
C57 C56 H56 120.0
C52 C57 C56 122.9(5)
C52 C57 H57 118.6
C56 C57 H57 118.6
C59 C58 H58A 109.5
C59 C58 H58B 109.5
H58A C58 H58B 109.5
C59 C58 H58C 109.5
H58A C58 H58C 109.5
H58B C58 H58C 109.5
N4 C59 C58 110.5(4)
N4 C59 C60 108.2(4)
C58 C59 C60 111.3(4)
N4 C59 H59 108.9
C58 C59 H59 108.9
C60 C59 H59 108.9
C61 C60 C59 112.0(4)
C61 C60 H60A 109.2
C59 C60 H60A 109.2
C61 C60 H60B 109.2
C59 C60 H60B 109.2
H60A C60 H60B 107.9
C60 C61 C62 113.1(4)
C60 C61 H61A 109.0
C62 C61 H61A 109.0
C60 C61 H61B 109.0
C62 C61 H61B 109.0
H61A C61 H61B 107.8
C64 C62 C61 112.1(4)
C64 C62 C63 115.0(3)
C61 C62 C63 109.2(4)
C64 C62 H62 106.7
C61 C62 H62 106.7
C63 C62 H62 106.7
N4 C63 C65 113.3(3)
N4 C63 C62 110.4(3)
C65 C63 C62 114.2(4)
N4 C63 H63 106.1
C65 C63 H63 106.1
C62 C63 H63 106.1
F12 C64 F11 104.1(4)
F12 C64 F10 105.9(4)
F11 C64 F10 104.0(4)
F12 C64 C62 114.7(4)
F11 C64 C62 115.3(4)
F10 C64 C62 111.8(3)
C70 C65 C66 117.5(4)
C70 C65 C63 120.0(3)
C66 C65 C63 122.4(4)
C65 C66 C67 119.9(4)
C65 C66 H66 120.1
C67 C66 H66 120.1
C68 C67 C66 123.0(4)
C68 C67 H67 118.5
C66 C67 H67 118.5
C67 C68 C69 115.6(4)
C67 C68 C71 122.6(3)
C69 C68 C71 121.8(4)
C70 C69 C68 121.6(4)
C70 C69 H69 119.2
C68 C69 H69 119.2
C65 C70 C69 122.3(4)
C65 C70 H70 118.8
C69 C70 H70 118.8
C76 C71 C72 116.4(4)
C76 C71 C68 121.9(4)
C72 C71 C68 121.6(4)
C71 C72 C73 121.3(5)
C71 C72 H72 119.3
C73 C72 H72 119.3
C74 C73 C72 120.4(5)
C74 C73 H73 119.8
C72 C73 H73 119.8
C73 C74 C75 119.1(5)
C73 C74 H74 120.5
C75 C74 H74 120.5
C74 C75 C76 119.8(6)
C74 C75 H75 120.1
C76 C75 H75 120.1
C71 C76 C75 122.9(5)
C71 C76 H76 118.6
C75 C76 H76 118.6

loop_
_geom_bond_atom_site_label_1
_geom_bond_atom_site_label_2
_geom_bond_distance
N1 C6 1.458(5)
N1 C2 1.471(6)
N1 H1A 0.8600
N2 C25 1.450(5)
N2 C21 1.468(6)
N2 H2A 0.8600
N3 C44 1.452(5)
N3 C40 1.458(6)
N3 H3A 0.8600
N4 C63 1.448(5)
N4 C59 1.452(6)
N4 H4A 0.8600
F1 C7 1.324(6)
F2 C7 1.331(6)
F3 C7 1.315(5)
F4 C26 1.332(6)
F5 C26 1.328(6)
F6 C26 1.312(5)
F7 C45 1.329(6)
F8 C45 1.328(5)
F9 C45 1.308(6)
F10 C64 1.330(6)
F11 C64 1.327(5)
F12 C64 1.312(6)
C1 C2 1.508(6)
C1 H1C 0.9600
C1 H1D 0.9600
C1 H1E 0.9600
C2 C3 1.525(7)
C2 H2 0.9800
C3 C4 1.496(6)
C3 H3C 0.9700
C3 H3D 0.9700
C4 C5 1.544(6)
C4 H4C 0.9700
C4 H4D 0.9700
C5 C7 1.500(6)
C5 C6 1.542(6)
C5 H5 0.9800
C6 C8 1.513(6)
C6 H6 0.9800
C8 C9 1.364(6)
C8 C13 1.371(5)
C9 C10 1.384(7)
C9 H9 0.9300
C10 C11 1.385(5)
C10 H10 0.9300
C11 C12 1.383(5)
C11 C14 1.492(6)
C12 C13 1.398(6)
C12 H12 0.9300
C13 H13 0.9300
C14 C19 1.368(6)
C14 C15 1.374(6)
C15 C16 1.382(9)
C15 H15 0.9300
C16 C17 1.355(8)
C16 H16 0.9300
C17 C18 1.353(7)
C17 H17 0.9300
C18 C19 1.394(8)
C18 H18 0.9300
C19 H19 0.9300
C20 C21 1.506(6)
C20 H20A 0.9600
C20 H20B 0.9600
C20 H20C 0.9600
C21 C22 1.527(7)
C21 H21 0.9800
C22 C23 1.496(6)
C22 H22A 0.9700
C22 H22B 0.9700
C23 C24 1.542(7)
C23 H23A 0.9700
C23 H23B 0.9700
C24 C26 1.498(6)
C24 C25 1.547(6)
C24 H24 0.9800
C25 C27 1.518(6)
C25 H25 0.9800
C27 C28 1.365(6)
C27 C32 1.374(5)
C28 C29 1.382(7)
C28 H28 0.9300
C29 C30 1.385(5)
C29 H29 0.9300
C30 C31 1.385(5)
C30 C33 1.490(6)
C31 C32 1.397(7)
C31 H31 0.9300
C32 H32 0.9300
C33 C34 1.359(6)
C33 C38 1.382(6)
C34 C35 1.384(8)
C34 H34 0.9300
C35 C36 1.358(7)
C35 H35 0.9300
C36 C37 1.356(7)
C36 H36 0.9300
C37 C38 1.396(8)
C37 H37 0.9300
C38 H38 0.9300
C39 C40 1.509(7)
C39 H39A 0.9600
C39 H39B 0.9600
C39 H39C 0.9600
C40 C41 1.531(7)
C40 H40 0.9800
C41 C42 1.480(7)
C41 H41A 0.9700
C41 H41B 0.9700
C42 C43 1.537(7)
C42 H42A 0.9700
C42 H42B 0.9700
C43 C45 1.508(5)
C43 C44 1.536(6)
C43 H43 0.9800
C44 C46 1.522(6)
C44 H44 0.9800
C46 C51 1.368(6)
C46 C47 1.378(5)
C47 C48 1.404(6)
C47 H47 0.9300
C48 C49 1.379(6)
C48 H48 0.9300
C49 C50 1.389(6)
C49 C52 1.484(6)
C50 C51 1.377(7)
C50 H50 0.9300
C51 H51 0.9300
C52 C53 1.372(6)
C52 C57 1.375(7)
C53 C54 1.403(8)
C53 H53 0.9300
C54 C55 1.365(8)
C54 H54 0.9300
C55 C56 1.359(8)
C55 H55 0.9300
C56 C57 1.378(9)
C56 H56 0.9300
C57 H57 0.9300
C58 C59 1.506(7)
C58 H58A 0.9600
C58 H58B 0.9600
C58 H58C 0.9600
C59 C60 1.537(7)
C59 H59 0.9800
C60 C61 1.488(7)
C60 H60A 0.9700
C60 H60B 0.9700
C61 C62 1.537(6)
C61 H61A 0.9700
C61 H61B 0.9700
C62 C64 1.508(5)
C62 C63 1.542(6)
C62 H62 0.9800
C63 C65 1.516(6)
C63 H63 0.9800
C65 C70 1.371(6)
C65 C66 1.381(5)
C66 C67 1.402(6)
C66 H66 0.9300
C67 C68 1.378(6)
C67 H67 0.9300
C68 C69 1.398(6)
C68 C71 1.476(6)
C69 C70 1.374(7)
C69 H69 0.9300
C70 H70 0.9300
C71 C76 1.374(6)
C71 C72 1.375(6)
C72 C73 1.400(8)
C72 H72 0.9300
C73 C74 1.360(8)
C73 H73 0.9300
C74 C75 1.367(8)
C74 H74 0.9300
C75 C76 1.379(9)
C75 H75 0.9300
C76 H76 0.9300

loop_
_geom_hbond_atom_site_label_D
_geom_hbond_atom_site_label_H
_geom_hbond_atom_site_label_A
_geom_hbond_distance_DH
_geom_hbond_distance_HA
_geom_hbond_distance_DA
_geom_hbond_angle_DHA
_geom_hbond_site_symmetry_A
C3 H3C F3 0.97 2.52 3.086(6) 117.3 .
C5 H5 F6 0.98 2.50 3.368(4) 147.1 1_554
C22 H22A F6 0.97 2.52 3.086(7) 117.1 .
C24 H24 F3 0.98 2.50 3.364(4) 146.9 1_455
C41 H41A F8 0.97 2.52 3.083(6) 116.8 .
C43 H43 F11 0.98 2.49 3.365(5) 147.9 .
C60 H60A F11 0.97 2.51 3.079(6) 117.3 .
C62 H62 F8 0.98 2.49 3.357(5) 147.9 1_656

loop_
_geom_torsion_atom_site_label_1
_geom_torsion_atom_site_label_2
_geom_torsion_atom_site_label_3
_geom_torsion_atom_site_label_4
_geom_torsion
C6 N1 C2 C1 -177.2(4)
C6 N1 C2 C3 60.4(4)
N1 C2 C3 C4 -54.7(4)
C1 C2 C3 C4 -176.2(4)
C2 C3 C4 C5 52.5(5)
C3 C4 C5 C7 78.3(5)
C3 C4 C5 C6 -51.7(4)
C2 N1 C6 C8 168.7(4)
C2 N1 C6 C5 -61.5(4)
C7 C5 C6 N1 -73.6(5)
C4 C5 C6 N1 54.7(4)
C7 C5 C6 C8 54.6(4)
C4 C5 C6 C8 -177.1(3)
C6 C5 C7 F3 58.2(6)
C4 C5 C7 F3 -68.5(5)
C6 C5 C7 F1 -63.2(5)
C4 C5 C7 F1 170.1(4)
C6 C5 C7 F2 178.5(4)
C4 C5 C7 F2 51.7(5)
N1 C6 C8 C9 -171.4(4)
C5 C6 C8 C9 61.7(5)
N1 C6 C8 C13 7.4(6)
C5 C6 C8 C13 -119.4(4)
C13 C8 C9 C10 1.9(8)
C6 C8 C9 C10 -179.2(5)
C8 C9 C10 C11 0.3(9)
C9 C10 C11 C12 -2.6(8)
C9 C10 C11 C14 177.4(5)
C10 C11 C12 C13 2.9(7)
C14 C11 C12 C13 -177.2(4)
C9 C8 C13 C12 -1.7(7)
C6 C8 C13 C12 179.5(4)
C11 C12 C13 C8 -0.8(8)
C12 C11 C14 C19 -5.1(7)
C10 C11 C14 C19 174.9(5)
C12 C11 C14 C15 170.8(5)
C10 C11 C14 C15 -9.3(7)
C19 C14 C15 C16 -1.2(9)
C11 C14 C15 C16 -177.2(6)
C14 C15 C16 C17 -0.1(11)
C15 C16 C17 C18 1.4(10)
C16 C17 C18 C19 -1.5(10)
C15 C14 C19 C18 1.2(9)
C11 C14 C19 C18 177.1(5)
C17 C18 C19 C14 0.2(10)
C25 N2 C21 C20 -177.2(4)
C25 N2 C21 C22 60.5(4)
N2 C21 C22 C23 -54.6(5)
C20 C21 C22 C23 -175.8(4)
C21 C22 C23 C24 52.3(5)
C22 C23 C24 C26 78.0(5)
C22 C23 C24 C25 -51.3(5)
C21 N2 C25 C27 169.3(4)
C21 N2 C25 C24 -61.8(5)
C26 C24 C25 N2 -72.8(5)
C23 C24 C25 N2 54.6(4)
C26 C24 C25 C27 55.3(4)
C23 C24 C25 C27 -177.2(3)
C23 C24 C26 F6 -68.4(5)
C25 C24 C26 F6 57.5(6)
C23 C24 C26 F5 169.7(4)
C25 C24 C26 F5 -64.4(5)
C23 C24 C26 F4 52.1(5)
C25 C24 C26 F4 177.9(4)
N2 C25 C27 C28 -171.3(4)
C24 C25 C27 C28 61.9(5)
N2 C25 C27 C32 6.4(6)
C24 C25 C27 C32 -120.3(4)
C32 C27 C28 C29 2.4(8)
C25 C27 C28 C29 -179.7(5)
C27 C28 C29 C30 0.0(9)
C28 C29 C30 C31 -2.6(8)
C28 C29 C30 C33 177.1(5)
C29 C30 C31 C32 2.9(7)
C33 C30 C31 C32 -176.8(4)
C28 C27 C32 C31 -2.1(7)
C25 C27 C32 C31 -179.9(4)
C30 C31 C32 C27 -0.5(8)
C29 C30 C33 C34 -8.3(7)
C31 C30 C33 C34 171.4(5)
C29 C30 C33 C38 175.0(5)
C31 C30 C33 C38 -5.3(7)
C38 C33 C34 C35 0.1(9)
C30 C33 C34 C35 -176.7(5)
C33 C34 C35 C36 -1.7(10)
C34 C35 C36 C37 2.6(10)
C35 C36 C37 C38 -2.0(10)
C34 C33 C38 C37 0.5(9)
C30 C33 C38 C37 177.4(5)
C36 C37 C38 C33 0.4(10)
C44 N3 C40 C39 -176.7(4)
C44 N3 C40 C41 60.3(4)
N3 C40 C41 C42 -54.1(4)
C39 C40 C41 C42 -175.9(4)
C40 C41 C42 C43 51.7(5)
C41 C42 C43 C45 78.9(5)
C41 C42 C43 C44 -50.5(4)
C40 N3 C44 C46 168.9(3)
C40 N3 C44 C43 -61.9(4)
C45 C43 C44 N3 -73.6(5)
C42 C43 C44 N3 53.8(4)
C45 C43 C44 C46 54.9(5)
C42 C43 C44 C46 -177.7(3)
C44 C43 C45 F9 -62.6(5)
C42 C43 C45 F9 171.6(4)
C44 C43 C45 F8 58.0(6)
C42 C43 C45 F8 -67.8(5)
C44 C43 C45 F7 176.4(4)
C42 C43 C45 F7 50.5(5)
N3 C44 C46 C51 -170.8(4)
C43 C44 C46 C51 62.0(5)
N3 C44 C46 C47 6.4(5)
C43 C44 C46 C47 -120.8(4)
C51 C46 C47 C48 -2.5(7)
C44 C46 C47 C48 -179.7(4)
C46 C47 C48 C49 -0.6(7)
C47 C48 C49 C50 2.2(7)
C47 C48 C49 C52 -176.3(4)
C48 C49 C50 C51 -0.7(7)
C52 C49 C50 C51 177.8(4)
C47 C46 C51 C50 4.0(8)
C44 C46 C51 C50 -178.7(5)
C49 C50 C51 C46 -2.4(8)
C48 C49 C52 C53 -7.0(6)
C50 C49 C52 C53 174.6(5)
C48 C49 C52 C57 171.1(5)
C50 C49 C52 C57 -7.4(6)
C57 C52 C53 C54 -1.7(8)
C49 C52 C53 C54 176.5(5)
C52 C53 C54 C55 3.2(9)
C53 C54 C55 C56 -3.1(10)
C54 C55 C56 C57 1.6(10)
C53 C52 C57 C56 0.2(8)
C49 C52 C57 C56 -178.0(5)
C55 C56 C57 C52 -0.1(10)
C63 N4 C59 C58 -176.8(4)
C63 N4 C59 C60 61.1(4)
N4 C59 C60 C61 -55.0(4)
C58 C59 C60 C61 -176.5(4)
C59 C60 C61 C62 52.0(5)
C60 C61 C62 C64 78.4(5)
C60 C61 C62 C63 -50.2(4)
C59 N4 C63 C65 168.5(3)
C59 N4 C63 C62 -62.0(4)
C64 C62 C63 N4 -73.5(5)
C61 C62 C63 N4 53.4(4)
C64 C62 C63 C65 55.5(5)
C61 C62 C63 C65 -177.6(3)
C61 C62 C64 F12 171.6(4)
C63 C62 C64 F12 -62.9(5)
C61 C62 C64 F11 -67.4(5)
C63 C62 C64 F11 58.1(6)
C61 C62 C64 F10 51.1(5)
C63 C62 C64 F10 176.6(4)
N4 C63 C65 C70 -171.0(4)
C62 C63 C65 C70 61.4(5)
N4 C63 C65 C66 5.9(5)
C62 C63 C65 C66 -121.7(4)
C70 C65 C66 C67 -3.0(7)
C63 C65 C66 C67 -179.9(4)
C65 C66 C67 C68 -0.1(7)
C66 C67 C68 C69 1.9(7)
C66 C67 C68 C71 -176.9(4)
C67 C68 C69 C70 -0.8(7)
C71 C68 C69 C70 178.1(4)
C66 C65 C70 C69 4.1(7)
C63 C65 C70 C69 -178.8(5)
C68 C69 C70 C65 -2.3(8)
C67 C68 C71 C76 171.4(5)
C69 C68 C71 C76 -7.4(6)
C67 C68 C71 C72 -6.1(6)
C69 C68 C71 C72 175.1(5)
C76 C71 C72 C73 -1.2(8)
C68 C71 C72 C73 176.4(5)
C71 C72 C73 C74 2.8(9)
C72 C73 C74 C75 -3.5(9)
C73 C74 C75 C76 2.9(9)
C72 C71 C76 C75 0.6(8)
C68 C71 C76 C75 -177.0(5)
C74 C75 C76 C71 -1.5(9)
